data_4071190
loop_
_publ_author_name
'Azoulay, Jason D.'
'Itigaki, Koji'
'Wu, Guang'
'Bazan, Guillermo C.'

_publ_section_title
;
 Influence of Steric and Electronic Perturbations on the Polymerization
 Activities of \a-Iminocarboxamide Nickel Complexes
;
_journal_issue 10
_journal_name_full Organometallics
_journal_page_first 2273
_journal_paper_doi 10.1021/om8000263
_journal_volume 27
_journal_year 2008
_chemical_formula_sum 'C40 H59 N2 Ni O P'
_chemical_formula_weight 673.57
_chemical_name_systematic
; 
 [N-(2,6-diisopropylphenyl)-2-(2,6-diisopropylphenylimino)-4-
methylpentanamidato-k2N,O](n1-CH2Ph)(PMe3)nickel
;
_space_group_IT_number 14
_symmetry_cell_setting monoclinic
_symmetry_space_group_name_Hall '-P 2ybc'
_symmetry_space_group_name_H-M 'P 1 21/c 1'
_atom_sites_solution_hydrogens geom
_atom_sites_solution_primary direct
_atom_sites_solution_secondary difmap
_audit_creation_method SHELXL-97
_cell_angle_alpha 90.00
_cell_angle_beta 96.135(3)
_cell_angle_gamma 90.00
_cell_formula_units_Z 4
_cell_length_a 10.2237(16)
_cell_length_b 21.053(3)
_cell_length_c 18.063(3)
_cell_measurement_temperature 140(2)
_cell_volume 3865.6(10)
_computing_structure_refinement 'SHELXL-97 (Sheldrick, 1997)'
_computing_structure_solution 'SHELXS-97 (Sheldrick, 1990)'
_diffrn_ambient_temperature 140(2)
_diffrn_measured_fraction_theta_full 0.978
_diffrn_measured_fraction_theta_max 0.978
_diffrn_measurement_device_type 'CCD area detector'
_diffrn_measurement_method 'omega scan'
_diffrn_radiation_monochromator graphite
_diffrn_radiation_source 'fine-focus sealed tube'
_diffrn_radiation_type MoK\a
_diffrn_radiation_wavelength 0.71073
_diffrn_reflns_av_R_equivalents 0.1071
_diffrn_reflns_av_sigmaI/netI 0.1529
_diffrn_reflns_limit_h_max 11
_diffrn_reflns_limit_h_min -12
_diffrn_reflns_limit_k_max 26
_diffrn_reflns_limit_k_min -26
_diffrn_reflns_limit_l_max 22
_diffrn_reflns_limit_l_min -22
_diffrn_reflns_number 30577
_diffrn_reflns_theta_full 26.43
_diffrn_reflns_theta_max 26.43
_diffrn_reflns_theta_min 1.49
_exptl_absorpt_coefficient_mu 0.574
_exptl_absorpt_correction_T_max 0.278
_exptl_absorpt_correction_T_min 0.222
_exptl_absorpt_correction_type empirical
_exptl_absorpt_process_details 'psi scan'
_exptl_crystal_colour red
_exptl_crystal_density_diffrn 1.157
_exptl_crystal_density_method 'not measured'
_exptl_crystal_description plate
_exptl_crystal_F_000 1456
_exptl_crystal_size_max 0.2
_exptl_crystal_size_mid 0.16
_exptl_crystal_size_min 0.08
_refine_diff_density_max 0.511
_refine_diff_density_min -0.331
_refine_diff_density_rms 0.076
_refine_ls_extinction_method none
_refine_ls_goodness_of_fit_ref 0.832
_refine_ls_hydrogen_treatment mixed
_refine_ls_matrix_type full
_refine_ls_number_parameters 439
_refine_ls_number_reflns 7787
_refine_ls_number_restraints 5
_refine_ls_restrained_S_all 0.831
_refine_ls_R_factor_all 0.1340
_refine_ls_R_factor_gt 0.0548
_refine_ls_shift/su_max 0.001
_refine_ls_shift/su_mean 0.000
_refine_ls_structure_factor_coef Fsqd
_refine_ls_weighting_details 'calc w=1/[\s^2^(Fo^2^)+(0.0487P)^2^+0.0000P] where P=(Fo^2^+2Fc^2^)/3'
_refine_ls_weighting_scheme calc
_refine_ls_wR_factor_gt 0.1066
_refine_ls_wR_factor_ref 0.1277
_reflns_number_gt 3450
_reflns_number_total 7787
_reflns_threshold_expression >2sigma(I)
_cod_data_source_file om8000263-file002.cif
_cod_data_source_block ni
_cod_original_cell_volume 3865.7(11)
_cod_original_sg_symbol_H-M P2(1)/c
_cod_database_code 4071190

loop_
_symmetry_equiv_pos_as_xyz
'x, y, z'
'-x, y+1/2, -z+1/2'
'-x, -y, -z'
'x, -y-1/2, z-1/2'

loop_
_atom_site_label
_atom_site_type_symbol
_atom_site_fract_x
_atom_site_fract_y
_atom_site_fract_z
_atom_site_U_iso_or_equiv
_atom_site_adp_type
_atom_site_occupancy
_atom_site_symmetry_multiplicity
_atom_site_calc_flag
_atom_site_refinement_flags
C1 C 0.6764(3) 0.82263(17) 0.2464(2) 0.0272(8) Uani 1 1 d .
C2 C 0.6700(3) 0.75429(16) 0.2245(2) 0.0281(9) Uani 1 1 d .
C3 C 0.6887(4) 0.90128(16) 0.33656(19) 0.0293(9) Uani 1 1 d .
C4 C 0.8679(4) 0.78130(18) 0.0395(2) 0.0389(10) Uani 1 1 d .
H31A H 0.8755 0.7364 0.0511 0.047 Uiso 1 1 calc R
H31B H 0.8206 0.7853 -0.0097 0.047 Uiso 1 1 calc R
C5 C 0.8336(4) 0.97938(19) 0.3976(2) 0.0405(10) Uani 1 1 d .
H5 H 0.9152 0.9912 0.4212 0.049 Uiso 1 1 calc R
C6 C 0.7343(4) 1.02401(18) 0.3860(2) 0.0416(10) Uani 1 1 d .
H6 H 0.7490 1.0653 0.4030 0.050 Uiso 1 1 calc R
C7 C 0.6142(4) 1.00793(18) 0.3495(2) 0.0382(10) Uani 1 1 d .
H7 H 0.5487 1.0386 0.3422 0.046 Uiso 1 1 calc R
C8 C 0.5886(4) 0.94652(17) 0.3232(2) 0.0338(9) Uani 1 1 d .
C9 C 0.9189(4) 0.86640(19) 0.3865(2) 0.0376(10) Uani 1 1 d D
C10 C 0.9918(4) 0.8582(2) 0.3177(2) 0.0550(13) Uani 1 1 d .
H10A H 0.9299 0.8484 0.2755 0.082 Uiso 1 1 calc R
H10B H 1.0542 0.8242 0.3259 0.082 Uiso 1 1 calc R
H10C H 1.0372 0.8968 0.3085 0.082 Uiso 1 1 calc R
C11 C 1.0164(4) 0.8779(2) 0.4553(2) 0.0571(13) Uani 1 1 d .
H11A H 1.0706 0.9139 0.4468 0.086 Uiso 1 1 calc R
H11B H 1.0708 0.8411 0.4649 0.086 Uiso 1 1 calc R
H11C H 0.9691 0.8861 0.4975 0.086 Uiso 1 1 calc R
C12 C 0.4551(4) 0.92820(18) 0.2842(2) 0.0388(10) Uani 1 1 d D
C13 C 0.3835(4) 0.98104(18) 0.2391(2) 0.0505(12) Uani 1 1 d .
H13A H 0.3647 1.0150 0.2718 0.076 Uiso 1 1 calc R
H13B H 0.3027 0.9649 0.2142 0.076 Uiso 1 1 calc R
H13C H 0.4380 0.9966 0.2030 0.076 Uiso 1 1 calc R
C14 C 0.3684(4) 0.90149(19) 0.3411(2) 0.0478(11) Uani 1 1 d .
H14A H 0.4131 0.8668 0.3675 0.072 Uiso 1 1 calc R
H14B H 0.2868 0.8866 0.3157 0.072 Uiso 1 1 calc R
H14C H 0.3510 0.9342 0.3757 0.072 Uiso 1 1 calc R
C15 C 0.6175(3) 0.70466(16) 0.27401(19) 0.0313(9) Uani 1 1 d .
H15A H 0.6275 0.7202 0.3248 0.038 Uiso 1 1 calc R
H15B H 0.6706 0.6666 0.2725 0.038 Uiso 1 1 calc R
C16 C 0.4735(4) 0.68694(18) 0.2530(2) 0.0342(10) Uani 1 1 d D
C17 C 0.3832(4) 0.74510(19) 0.2485(2) 0.0523(12) Uani 1 1 d .
H17A H 0.3928 0.7670 0.2954 0.078 Uiso 1 1 calc R
H17B H 0.2935 0.7317 0.2373 0.078 Uiso 1 1 calc R
H17C H 0.4067 0.7731 0.2101 0.078 Uiso 1 1 calc R
C18 C 0.4292(4) 0.63702(18) 0.3058(2) 0.0468(11) Uani 1 1 d .
H18A H 0.4862 0.6008 0.3062 0.070 Uiso 1 1 calc R
H18B H 0.3406 0.6243 0.2894 0.070 Uiso 1 1 calc R
H18C H 0.4327 0.6544 0.3551 0.070 Uiso 1 1 calc R
C19 C 0.7049(3) 0.68055(16) 0.12962(19) 0.0277(8) Uani 1 1 d .
C20 C 0.6015(4) 0.66893(17) 0.07301(19) 0.0317(9) Uani 1 1 d .
C21 C 0.6003(4) 0.60966(18) 0.0383(2) 0.0386(10) Uani 1 1 d .
H21 H 0.5331 0.6001 0.0011 0.046 Uiso 1 1 calc R
C22 C 0.6965(4) 0.56503(18) 0.0578(2) 0.0408(11) Uani 1 1 d .
H22 H 0.6946 0.5262 0.0331 0.049 Uiso 1 1 calc R
C23 C 0.7946(4) 0.57758(18) 0.1135(2) 0.0369(10) Uani 1 1 d .
H23 H 0.8573 0.5465 0.1268 0.044 Uiso 1 1 calc R
C24 C 0.8035(4) 0.63574(17) 0.1508(2) 0.0325(9) Uani 1 1 d .
C25 C 0.4954(4) 0.71724(18) 0.0498(2) 0.0365(10) Uani 1 1 d D
C26 C 0.3555(4) 0.68909(18) 0.0426(2) 0.0443(11) Uani 1 1 d .
H26A H 0.3477 0.6575 0.0040 0.067 Uiso 1 1 calc R
H26B H 0.2926 0.7223 0.0301 0.067 Uiso 1 1 calc R
H26C H 0.3392 0.6700 0.0889 0.067 Uiso 1 1 calc R
C27 C 0.5196(4) 0.75025(19) -0.0234(2) 0.0464(11) Uani 1 1 d .
H27A H 0.5990 0.7749 -0.0159 0.070 Uiso 1 1 calc R
H27B H 0.4468 0.7777 -0.0390 0.070 Uiso 1 1 calc R
H27C H 0.5281 0.7188 -0.0611 0.070 Uiso 1 1 calc R
C28 C 0.9169(4) 0.64853(19) 0.2106(2) 0.0414(10) Uani 1 1 d D
C29 C 1.0476(4) 0.6537(2) 0.1760(3) 0.0606(13) Uani 1 1 d .
H29A H 1.0647 0.6144 0.1518 0.091 Uiso 1 1 calc R
H29B H 1.1177 0.6623 0.2144 0.091 Uiso 1 1 calc R
H29C H 1.0419 0.6875 0.1402 0.091 Uiso 1 1 calc R
C30 C 0.9298(4) 0.5972(2) 0.2708(2) 0.0553(13) Uani 1 1 d .
H30A H 0.8479 0.5931 0.2918 0.083 Uiso 1 1 calc R
H30B H 0.9979 0.6088 0.3091 0.083 Uiso 1 1 calc R
H30C H 0.9516 0.5574 0.2491 0.083 Uiso 1 1 calc R
C31 C 0.8121(4) 0.91680(17) 0.37405(19) 0.0305(9) Uani 1 1 d .
C32 C 1.0031(4) 0.80823(17) 0.0380(2) 0.0370(10) Uani 1 1 d .
C33 C 1.0828(4) 0.82110(19) 0.1035(2) 0.0479(11) Uani 1 1 d .
H33 H 1.0535 0.8109 0.1490 0.058 Uiso 1 1 calc R
C34 C 1.2055(5) 0.8490(2) 0.1019(3) 0.0732(16) Uani 1 1 d .
H34 H 1.2578 0.8567 0.1463 0.088 Uiso 1 1 calc R
C35 C 1.2507(5) 0.8652(2) 0.0356(5) 0.093(2) Uani 1 1 d .
H35 H 1.3321 0.8848 0.0348 0.112 Uiso 1 1 calc R
C36 C 1.1759(6) 0.8524(3) -0.0277(4) 0.086(2) Uani 1 1 d .
H36 H 1.2070 0.8628 -0.0727 0.103 Uiso 1 1 calc R
C37 C 1.0529(4) 0.8242(2) -0.0283(3) 0.0557(12) Uani 1 1 d .
H37 H 1.0034 0.8158 -0.0735 0.067 Uiso 1 1 calc R
C38 C 0.7676(6) 0.9227(2) -0.0379(2) 0.0848(18) Uani 1 1 d .
H38A H 0.7581 0.9667 -0.0510 0.127 Uiso 1 1 calc R
H38B H 0.6934 0.8993 -0.0609 0.127 Uiso 1 1 calc R
H38C H 0.8469 0.9064 -0.0549 0.127 Uiso 1 1 calc R
C39 C 0.9128(5) 0.9632(2) 0.0947(3) 0.0885(19) Uani 1 1 d .
H39A H 0.9077 1.0028 0.0682 0.133 Uiso 1 1 calc R
H39B H 0.9932 0.9419 0.0869 0.133 Uiso 1 1 calc R
H39C H 0.9109 0.9712 0.1470 0.133 Uiso 1 1 calc R
C40 C 0.6375(5) 0.9623(2) 0.0811(3) 0.0784(17) Uani 1 1 d .
H40A H 0.6397 0.9683 0.1339 0.118 Uiso 1 1 calc R
H40B H 0.5572 0.9412 0.0627 0.118 Uiso 1 1 calc R
H40C H 0.6418 1.0028 0.0572 0.118 Uiso 1 1 calc R
H9 H 0.881(3) 0.8237(8) 0.3943(17) 0.036(10) Uiso 1 1 d D
H12 H 0.465(3) 0.8953(12) 0.2453(13) 0.037(10) Uiso 1 1 d D
H16 H 0.464(3) 0.6699(14) 0.2015(9) 0.039(10) Uiso 1 1 d D
H25 H 0.499(3) 0.7519(10) 0.0884(13) 0.026(9) Uiso 1 1 d D
H28 H 0.895(4) 0.6877(10) 0.2376(18) 0.056(12) Uiso 1 1 d D
N1 N 0.6663(3) 0.83615(13) 0.31514(16) 0.0298(7) Uani 1 1 d .
N2 N 0.7125(3) 0.74392(13) 0.16086(16) 0.0304(7) Uani 1 1 d .
Ni Ni 0.76544(5) 0.82184(2) 0.11113(3) 0.03366(16) Uani 1 1 d .
O O 0.6956(2) 0.86163(11) 0.19298(13) 0.0351(6) Uani 1 1 d .
P P 0.77591(11) 0.91438(5) 0.06149(6) 0.0390(3) Uani 1 1 d .

loop_
_atom_site_aniso_label
_atom_site_aniso_U_11
_atom_site_aniso_U_22
_atom_site_aniso_U_33
_atom_site_aniso_U_23
_atom_site_aniso_U_13
_atom_site_aniso_U_12
C1 0.023(2) 0.028(2) 0.031(2) -0.0031(19) 0.0049(17) 0.0029(18)
C2 0.021(2) 0.029(2) 0.033(2) -0.0023(17) -0.0017(18) 0.0054(17)
C3 0.034(2) 0.027(2) 0.029(2) -0.0017(17) 0.0136(19) -0.0054(18)
C4 0.049(3) 0.031(2) 0.038(2) -0.0011(19) 0.009(2) -0.009(2)
C5 0.040(3) 0.042(3) 0.042(3) -0.005(2) 0.014(2) -0.015(2)
C6 0.055(3) 0.023(2) 0.050(3) -0.006(2) 0.019(2) -0.001(2)
C7 0.038(3) 0.031(2) 0.047(3) -0.001(2) 0.014(2) 0.004(2)
C8 0.042(3) 0.026(2) 0.034(2) 0.0026(18) 0.008(2) 0.004(2)
C9 0.028(2) 0.040(3) 0.043(3) -0.006(2) -0.001(2) 0.002(2)
C10 0.035(3) 0.071(3) 0.060(3) -0.017(3) 0.007(2) 0.006(2)
C11 0.042(3) 0.062(3) 0.065(3) -0.003(3) -0.006(3) 0.006(2)
C12 0.039(3) 0.034(2) 0.043(3) -0.005(2) 0.003(2) 0.006(2)
C13 0.051(3) 0.040(3) 0.060(3) 0.009(2) 0.000(2) 0.010(2)
C14 0.039(3) 0.045(3) 0.060(3) -0.006(2) 0.007(2) -0.002(2)
C15 0.039(3) 0.025(2) 0.030(2) -0.0012(17) 0.0061(19) 0.0024(18)
C16 0.040(3) 0.032(2) 0.032(2) 0.0002(19) 0.008(2) -0.006(2)
C17 0.034(3) 0.046(3) 0.076(3) 0.003(2) 0.002(2) -0.007(2)
C18 0.057(3) 0.044(3) 0.042(3) -0.003(2) 0.017(2) -0.017(2)
C19 0.029(2) 0.0212(19) 0.033(2) -0.0052(18) 0.0050(18) -0.0047(18)
C20 0.037(2) 0.031(2) 0.030(2) 0.0032(18) 0.0116(19) -0.0076(19)
C21 0.048(3) 0.039(2) 0.028(2) -0.0024(19) 0.001(2) -0.010(2)
C22 0.055(3) 0.030(2) 0.040(3) -0.005(2) 0.020(2) -0.004(2)
C23 0.040(3) 0.036(2) 0.037(2) 0.000(2) 0.012(2) 0.0011(19)
C24 0.033(2) 0.027(2) 0.039(2) -0.0043(18) 0.013(2) -0.0041(19)
C25 0.041(3) 0.035(2) 0.033(2) 0.0018(19) 0.001(2) -0.007(2)
C26 0.043(3) 0.043(3) 0.046(3) -0.001(2) 0.002(2) -0.008(2)
C27 0.046(3) 0.048(3) 0.045(3) 0.009(2) -0.001(2) -0.006(2)
C28 0.029(2) 0.039(3) 0.055(3) -0.009(2) -0.002(2) 0.007(2)
C29 0.039(3) 0.054(3) 0.088(4) 0.007(3) 0.002(3) -0.002(2)
C30 0.054(3) 0.063(3) 0.046(3) 0.000(2) -0.003(2) 0.007(3)
C31 0.030(2) 0.034(2) 0.029(2) -0.0016(18) 0.0076(18) -0.0058(19)
C32 0.034(2) 0.033(2) 0.045(3) 0.0048(19) 0.008(2) 0.0021(19)
C33 0.047(3) 0.035(2) 0.061(3) -0.003(2) 0.000(2) 0.007(2)
C34 0.050(4) 0.044(3) 0.119(5) -0.010(3) -0.019(3) 0.001(3)
C35 0.039(4) 0.042(3) 0.198(8) 0.031(4) 0.007(5) 0.001(3)
C36 0.048(4) 0.086(4) 0.130(6) 0.059(4) 0.041(4) 0.012(3)
C37 0.043(3) 0.065(3) 0.062(3) 0.014(3) 0.018(2) 0.009(3)
C38 0.134(5) 0.064(3) 0.062(3) 0.021(3) 0.031(3) 0.032(3)
C39 0.072(4) 0.031(3) 0.153(5) 0.017(3) -0.029(4) -0.012(3)
C40 0.081(4) 0.055(3) 0.107(4) 0.038(3) 0.045(3) 0.021(3)
N1 0.0287(18) 0.0281(18) 0.0328(19) -0.0016(14) 0.0043(15) 0.0023(14)
N2 0.0325(19) 0.0304(18) 0.0283(18) -0.0034(14) 0.0031(15) -0.0036(15)
Ni 0.0368(3) 0.0297(3) 0.0356(3) -0.0005(2) 0.0089(2) -0.0032(3)
O 0.0460(17) 0.0263(14) 0.0342(15) 0.0034(12) 0.0102(13) -0.0021(13)
P 0.0411(7) 0.0348(6) 0.0421(7) 0.0040(5) 0.0091(5) -0.0024(5)

loop_
_atom_type_symbol
_atom_type_description
_atom_type_scat_dispersion_real
_atom_type_scat_dispersion_imag
_atom_type_scat_source
C C 0.0033 0.0016 'International Tables Vol C Tables 4.2.6.8 and 6.1.1.4'
H H 0.0000 0.0000 'International Tables Vol C Tables 4.2.6.8 and 6.1.1.4'
N N 0.0061 0.0033 'International Tables Vol C Tables 4.2.6.8 and 6.1.1.4'
O O 0.0106 0.0060 'International Tables Vol C Tables 4.2.6.8 and 6.1.1.4'
P P 0.1023 0.0942 'International Tables Vol C Tables 4.2.6.8 and 6.1.1.4'
Ni Ni 0.3393 1.1124 'International Tables Vol C Tables 4.2.6.8 and 6.1.1.4'

loop_
_geom_angle_atom_site_label_1
_geom_angle_atom_site_label_2
_geom_angle_atom_site_label_3
_geom_angle
N1 C1 O 127.6(3)
N1 C1 C2 117.6(3)
O C1 C2 114.8(3)
N2 C2 C1 113.0(3)
N2 C2 C15 125.8(3)
C1 C2 C15 121.2(3)
C8 C3 C31 121.8(3)
C8 C3 N1 120.7(3)
C31 C3 N1 117.5(3)
C32 C4 Ni 114.2(3)
C32 C4 H31A 108.7
Ni C4 H31A 108.7
C32 C4 H31B 108.7
Ni C4 H31B 108.7
H31A C4 H31B 107.6
C6 C5 C31 120.4(4)
C6 C5 H5 119.8
C31 C5 H5 119.8
C7 C6 C5 120.6(4)
C7 C6 H6 119.7
C5 C6 H6 119.7
C6 C7 C8 121.3(4)
C6 C7 H7 119.4
C8 C7 H7 119.4
C7 C8 C3 117.7(4)
C7 C8 C12 121.4(4)
C3 C8 C12 120.8(3)
C10 C9 C31 111.3(3)
C10 C9 C11 110.3(3)
C31 C9 C11 113.9(3)
C10 C9 H9 104.2(19)
C31 C9 H9 111.4(19)
C11 C9 H9 105.1(19)
C9 C10 H10A 109.5
C9 C10 H10B 109.5
H10A C10 H10B 109.5
C9 C10 H10C 109.5
H10A C10 H10C 109.5
H10B C10 H10C 109.5
C9 C11 H11A 109.5
C9 C11 H11B 109.5
H11A C11 H11B 109.5
C9 C11 H11C 109.5
H11A C11 H11C 109.5
H11B C11 H11C 109.5
C8 C12 C13 114.9(3)
C8 C12 C14 109.7(3)
C13 C12 C14 110.4(3)
C8 C12 H12 110(2)
C13 C12 H12 102.2(19)
C14 C12 H12 109(2)
C12 C13 H13A 109.5
C12 C13 H13B 109.5
H13A C13 H13B 109.5
C12 C13 H13C 109.5
H13A C13 H13C 109.5
H13B C13 H13C 109.5
C12 C14 H14A 109.5
C12 C14 H14B 109.5
H14A C14 H14B 109.5
C12 C14 H14C 109.5
H14A C14 H14C 109.5
H14B C14 H14C 109.5
C2 C15 C16 114.6(3)
C2 C15 H15A 108.6
C16 C15 H15A 108.6
C2 C15 H15B 108.6
C16 C15 H15B 108.6
H15A C15 H15B 107.6
C18 C16 C15 110.9(3)
C18 C16 C17 111.6(3)
C15 C16 C17 112.2(3)
C18 C16 H16 109.5(19)
C15 C16 H16 108(2)
C17 C16 H16 104.2(19)
C16 C17 H17A 109.5
C16 C17 H17B 109.5
H17A C17 H17B 109.5
C16 C17 H17C 109.5
H17A C17 H17C 109.5
H17B C17 H17C 109.5
C16 C18 H18A 109.5
C16 C18 H18B 109.5
H18A C18 H18B 109.5
C16 C18 H18C 109.5
H18A C18 H18C 109.5
H18B C18 H18C 109.5
C24 C19 C20 122.8(3)
C24 C19 N2 120.4(3)
C20 C19 N2 116.6(3)
C21 C20 C19 116.8(4)
C21 C20 C25 120.3(4)
C19 C20 C25 122.9(3)
C22 C21 C20 121.5(4)
C22 C21 H21 119.2
C20 C21 H21 119.2
C23 C22 C21 120.2(4)
C23 C22 H22 119.9
C21 C22 H22 119.9
C22 C23 C24 121.9(4)
C22 C23 H23 119.0
C24 C23 H23 119.0
C23 C24 C19 116.7(4)
C23 C24 C28 120.2(4)
C19 C24 C28 123.0(3)
C20 C25 C27 111.4(3)
C20 C25 C26 113.4(3)
C27 C25 C26 109.5(3)
C20 C25 H25 109.1(18)
C27 C25 H25 105.8(18)
C26 C25 H25 107.3(18)
C25 C26 H26A 109.5
C25 C26 H26B 109.5
H26A C26 H26B 109.5
C25 C26 H26C 109.5
H26A C26 H26C 109.5
H26B C26 H26C 109.5
C25 C27 H27A 109.5
C25 C27 H27B 109.5
H27A C27 H27B 109.5
C25 C27 H27C 109.5
H27A C27 H27C 109.5
H27B C27 H27C 109.5
C24 C28 C30 112.4(3)
C24 C28 C29 110.7(3)
C30 C28 C29 109.0(3)
C24 C28 H28 108(2)
C30 C28 H28 104(2)
C29 C28 H28 113(2)
C28 C29 H29A 109.5
C28 C29 H29B 109.5
H29A C29 H29B 109.5
C28 C29 H29C 109.5
H29A C29 H29C 109.5
H29B C29 H29C 109.5
C28 C30 H30A 109.5
C28 C30 H30B 109.5
H30A C30 H30B 109.5
C28 C30 H30C 109.5
H30A C30 H30C 109.5
H30B C30 H30C 109.5
C5 C31 C3 118.1(4)
C5 C31 C9 121.8(4)
C3 C31 C9 120.1(3)
C33 C32 C37 116.8(4)
C33 C32 C4 121.1(4)
C37 C32 C4 122.0(4)
C34 C33 C32 120.9(4)
C34 C33 H33 119.5
C32 C33 H33 119.5
C35 C34 C33 120.8(5)
C35 C34 H34 119.6
C33 C34 H34 119.6
C36 C35 C34 118.9(5)
C36 C35 H35 120.6
C34 C35 H35 120.6
C35 C36 C37 121.9(5)
C35 C36 H36 119.0
C37 C36 H36 119.0
C36 C37 C32 120.6(5)
C36 C37 H37 119.7
C32 C37 H37 119.7
P C38 H38A 109.5
P C38 H38B 109.5
H38A C38 H38B 109.5
P C38 H38C 109.5
H38A C38 H38C 109.5
H38B C38 H38C 109.5
P C39 H39A 109.5
P C39 H39B 109.5
H39A C39 H39B 109.5
P C39 H39C 109.5
H39A C39 H39C 109.5
H39B C39 H39C 109.5
P C40 H40A 109.5
P C40 H40B 109.5
H40A C40 H40B 109.5
P C40 H40C 109.5
H40A C40 H40C 109.5
H40B C40 H40C 109.5
C1 N1 C3 116.3(3)
C2 N2 C19 119.6(3)
C2 N2 Ni 113.6(2)
C19 N2 Ni 126.5(2)
O Ni C4 169.21(14)
O Ni N2 82.43(11)
C4 Ni N2 97.55(14)
O Ni P 87.98(8)
C4 Ni P 93.77(12)
N2 Ni P 166.01(9)
C1 O Ni 113.5(2)
C39 P C38 103.4(3)
C39 P C40 102.4(2)
C38 P C40 100.8(2)
C39 P Ni 116.92(16)
C38 P Ni 120.34(17)
C40 P Ni 110.44(14)

loop_
_geom_bond_atom_site_label_1
_geom_bond_atom_site_label_2
_geom_bond_distance
C1 N1 1.289(4)
C1 O 1.297(4)
C1 C2 1.492(5)
C2 N2 1.289(4)
C2 C15 1.511(5)
C3 C8 1.400(5)
C3 C31 1.404(5)
C3 N1 1.437(4)
C4 C32 1.497(5)
C4 Ni 1.946(4)
C4 H31A 0.9700
C4 H31B 0.9700
C5 C6 1.383(5)
C5 C31 1.394(5)
C5 H5 0.9300
C6 C7 1.372(5)
C6 H6 0.9300
C7 C8 1.393(5)
C7 H7 0.9300
C8 C12 1.518(5)
C9 C10 1.526(5)
C9 C31 1.522(5)
C9 C11 1.527(5)
C9 H9 0.995(10)
C10 H10A 0.9600
C10 H10B 0.9600
C10 H10C 0.9600
C11 H11A 0.9600
C11 H11B 0.9600
C11 H11C 0.9600
C12 C13 1.519(5)
C12 C14 1.534(5)
C12 H12 1.000(10)
C13 H13A 0.9600
C13 H13B 0.9600
C13 H13C 0.9600
C14 H14A 0.9600
C14 H14B 0.9600
C14 H14C 0.9600
C15 C16 1.527(5)
C15 H15A 0.9700
C15 H15B 0.9700
C16 C18 1.521(5)
C16 C17 1.530(5)
C16 H16 0.992(10)
C17 H17A 0.9600
C17 H17B 0.9600
C17 H17C 0.9600
C18 H18A 0.9600
C18 H18B 0.9600
C18 H18C 0.9600
C19 C24 1.404(5)
C19 C20 1.411(5)
C19 N2 1.447(4)
C20 C21 1.396(5)
C20 C25 1.513(5)
C21 C22 1.378(5)
C21 H21 0.9300
C22 C23 1.368(5)
C22 H22 0.9300
C23 C24 1.397(5)
C23 H23 0.9300
C24 C28 1.521(5)
C25 C27 1.538(5)
C25 C26 1.541(5)
C25 H25 1.007(10)
C26 H26A 0.9600
C26 H26B 0.9600
C26 H26C 0.9600
C27 H27A 0.9600
C27 H27B 0.9600
C27 H27C 0.9600
C28 C30 1.528(5)
C28 C29 1.538(5)
C28 H28 0.994(10)
C29 H29A 0.9600
C29 H29B 0.9600
C29 H29C 0.9600
C30 H30A 0.9600
C30 H30B 0.9600
C30 H30C 0.9600
C32 C33 1.389(5)
C32 C37 1.392(5)
C33 C34 1.388(6)
C33 H33 0.9300
C34 C35 1.372(7)
C34 H34 0.9300
C35 C36 1.332(8)
C35 H35 0.9300
C36 C37 1.391(7)
C36 H36 0.9300
C37 H37 0.9300
C38 P 1.797(4)
C38 H38A 0.9600
C38 H38B 0.9600
C38 H38C 0.9600
C39 P 1.788(4)
C39 H39A 0.9600
C39 H39B 0.9600
C39 H39C 0.9600
C40 P 1.804(4)
C40 H40A 0.9600
C40 H40B 0.9600
C40 H40C 0.9600
N2 Ni 1.974(3)
Ni O 1.903(2)
Ni P 2.1521(12)

loop_
_geom_torsion_atom_site_label_1
_geom_torsion_atom_site_label_2
_geom_torsion_atom_site_label_3
_geom_torsion_atom_site_label_4
_geom_torsion
N1 C1 C2 N2 -164.0(3)
O C1 C2 N2 14.1(4)
N1 C1 C2 C15 16.3(5)
O C1 C2 C15 -165.6(3)
C31 C5 C6 C7 -1.7(6)
C5 C6 C7 C8 0.0(6)
C6 C7 C8 C3 1.3(5)
C6 C7 C8 C12 178.7(4)
C31 C3 C8 C7 -1.0(5)
N1 C3 C8 C7 176.1(3)
C31 C3 C8 C12 -178.5(3)
N1 C3 C8 C12 -1.4(5)
C7 C8 C12 C13 32.4(5)
C3 C8 C12 C13 -150.2(3)
C7 C8 C12 C14 -92.6(4)
C3 C8 C12 C14 84.7(4)
N2 C2 C15 C16 -82.3(4)
C1 C2 C15 C16 97.4(4)
C2 C15 C16 C18 -179.8(3)
C2 C15 C16 C17 -54.3(4)
C24 C19 C20 C21 0.4(5)
N2 C19 C20 C21 174.7(3)
C24 C19 C20 C25 -179.8(3)
N2 C19 C20 C25 -5.5(5)
C19 C20 C21 C22 -0.8(5)
C25 C20 C21 C22 179.4(3)
C20 C21 C22 C23 1.4(6)
C21 C22 C23 C24 -1.7(6)
C22 C23 C24 C19 1.3(5)
C22 C23 C24 C28 -177.9(3)
C20 C19 C24 C23 -0.6(5)
N2 C19 C24 C23 -174.7(3)
C20 C19 C24 C28 178.6(3)
N2 C19 C24 C28 4.5(5)
C21 C20 C25 C27 -77.6(4)
C19 C20 C25 C27 102.6(4)
C21 C20 C25 C26 46.4(5)
C19 C20 C25 C26 -133.4(4)
C23 C24 C28 C30 -53.8(5)
C19 C24 C28 C30 127.0(4)
C23 C24 C28 C29 68.3(5)
C19 C24 C28 C29 -110.8(4)
C6 C5 C31 C3 1.9(5)
C6 C5 C31 C9 -179.5(3)
C8 C3 C31 C5 -0.5(5)
N1 C3 C31 C5 -177.7(3)
C8 C3 C31 C9 -179.2(3)
N1 C3 C31 C9 3.7(5)
C10 C9 C31 C5 -96.4(4)
C11 C9 C31 C5 29.1(5)
C10 C9 C31 C3 82.2(4)
C11 C9 C31 C3 -152.3(3)
Ni C4 C32 C33 44.8(5)
Ni C4 C32 C37 -132.4(3)
C37 C32 C33 C34 0.5(6)
C4 C32 C33 C34 -176.8(4)
C32 C33 C34 C35 0.8(7)
C33 C34 C35 C36 -1.6(8)
C34 C35 C36 C37 1.1(9)
C35 C36 C37 C32 0.2(8)
C33 C32 C37 C36 -0.9(6)
C4 C32 C37 C36 176.3(4)
O C1 N1 C3 -5.2(5)
C2 C1 N1 C3 172.7(3)
C8 C3 N1 C1 81.8(4)
C31 C3 N1 C1 -101.0(4)
C1 C2 N2 C19 -176.1(3)
C15 C2 N2 C19 3.6(5)
C1 C2 N2 Ni -2.3(4)
C15 C2 N2 Ni 177.4(3)
C24 C19 N2 C2 -83.9(4)
C20 C19 N2 C2 101.6(4)
C24 C19 N2 Ni 103.2(3)
C20 C19 N2 Ni -71.3(4)
C32 C4 Ni O -39.8(9)
C32 C4 Ni N2 -128.9(3)
C32 C4 Ni P 59.3(3)
C2 N2 Ni O -5.9(2)
C19 N2 Ni O 167.4(3)
C2 N2 Ni C4 163.3(3)
C19 N2 Ni C4 -23.5(3)
C2 N2 Ni P -53.0(5)
C19 N2 Ni P 120.3(4)
N1 C1 O Ni 158.9(3)
C2 C1 O Ni -18.9(4)
C4 Ni O C1 -76.7(8)
N2 Ni O C1 13.9(2)
P Ni O C1 -176.3(2)
O Ni P C39 80.1(2)
C4 Ni P C39 -89.2(2)
N2 Ni P C39 126.7(4)
O Ni P C38 -153.2(2)
C4 Ni P C38 37.5(2)
N2 Ni P C38 -106.6(4)
O Ni P C40 -36.4(2)
C4 Ni P C40 154.3(2)
N2 Ni P C40 10.2(4)
